data_7001124
loop_
_publ_author_name
'Izod, Keith'
'Bowman, Lyndsey J.'
'Wills, Corinne'
'Clegg, William'
'Harrington, Ross W.'

_publ_section_title
;
 Synthesis and structural characterisation of alkali metal complexes of
 heteroatom-stabilised 1,4- and 1,6-dicarbanions
;
_journal_issue 17
_journal_name_full 'Dalton Transactions'
_journal_page_first 3340
_journal_page_last 3347
_journal_paper_doi 10.1039/b822054a
_journal_year 2009
_chemical_formula_moiety 'C58 H96 B2 Li2 O6 P2 Si2, 2 C4 H8 O'
_chemical_formula_sum 'C66 H112 B2 Li2 O8 P2 Si2'
_chemical_formula_weight 1187.18
_chemical_name_systematic
;
?
;
_space_group_IT_number 2
_symmetry_cell_setting triclinic
_symmetry_space_group_name_Hall '-P 1'
_symmetry_space_group_name_H-M 'P -1'
_atom_sites_solution_hydrogens geom
_atom_sites_solution_primary direct
_atom_sites_solution_secondary difmap
_audit_creation_method SHELXL-97
_cell_angle_alpha 106.405(8)
_cell_angle_beta 108.263(7)
_cell_angle_gamma 99.787(9)
_cell_formula_units_Z 1
_cell_length_a 10.3298(12)
_cell_length_b 13.2276(13)
_cell_length_c 15.0800(15)
_cell_measurement_reflns_used 582
_cell_measurement_temperature 180(2)
_cell_measurement_theta_max 27.5
_cell_measurement_theta_min 2.75
_cell_volume 1799.9(4)
_computing_cell_refinement EvalCCD
_computing_data_collection 'Nonius COLLECT'
_computing_data_reduction EvalCCD
_computing_molecular_graphics 'Bruker SHELXTL'
_computing_publication_material 'Bruker SHELXTL and local programs'
_computing_structure_refinement 'Bruker SHELXTL'
_computing_structure_solution 'Bruker SHELXTL'
_diffrn_ambient_temperature 180(2)
_diffrn_measured_fraction_theta_full 0.996
_diffrn_measured_fraction_theta_max 0.996
_diffrn_measurement_device_type 'Nonius KappaCCD diffractometer'
_diffrn_measurement_method '\f and \w scans'
_diffrn_radiation_monochromator graphite
_diffrn_radiation_source 'sealed tube'
_diffrn_radiation_type MoK\a
_diffrn_radiation_wavelength 0.71073
_diffrn_reflns_av_R_equivalents 0.0507
_diffrn_reflns_av_sigmaI/netI 0.0383
_diffrn_reflns_limit_h_max 12
_diffrn_reflns_limit_h_min -12
_diffrn_reflns_limit_k_max 15
_diffrn_reflns_limit_k_min -15
_diffrn_reflns_limit_l_max 17
_diffrn_reflns_limit_l_min -17
_diffrn_reflns_number 39378
_diffrn_reflns_theta_full 25.00
_diffrn_reflns_theta_max 25.00
_diffrn_reflns_theta_min 3.91
_diffrn_standards_number 0
_exptl_absorpt_coefficient_mu 0.141
_exptl_absorpt_correction_T_max 0.940
_exptl_absorpt_correction_T_min 0.928
_exptl_absorpt_correction_type multi-scan
_exptl_absorpt_process_details SADABS
_exptl_crystal_colour red
_exptl_crystal_density_diffrn 1.095
_exptl_crystal_density_method 'not measured'
_exptl_crystal_description block
_exptl_crystal_F_000 646
_exptl_crystal_size_max 0.54
_exptl_crystal_size_mid 0.52
_exptl_crystal_size_min 0.44
_refine_diff_density_max 0.468
_refine_diff_density_min -0.481
_refine_diff_density_rms 0.132
_refine_ls_extinction_coef 0.107(8)
_refine_ls_extinction_expression Fc^*^=kFc[1+0.001xFc^2^\l^3^/sin(2\q)]^-1/4^
_refine_ls_extinction_method SHELXL
_refine_ls_goodness_of_fit_ref 1.100
_refine_ls_hydrogen_treatment mixed
_refine_ls_matrix_type full
_refine_ls_number_parameters 371
_refine_ls_number_reflns 6322
_refine_ls_number_restraints 347
_refine_ls_restrained_S_all 1.076
_refine_ls_R_factor_all 0.0829
_refine_ls_R_factor_gt 0.0681
_refine_ls_shift/su_max 0.000
_refine_ls_shift/su_mean 0.000
_refine_ls_structure_factor_coef Fsqd
_refine_ls_weighting_details 'calc w=1/[\s^2^(Fo^2^)+(0.1314P)^2^+0.4330P] where P=(Fo^2^+2Fc^2^)/3'
_refine_ls_weighting_scheme calc
_refine_ls_wR_factor_gt 0.1881
_refine_ls_wR_factor_ref 0.1985
_reflns_number_gt 4956
_reflns_number_total 6322
_reflns_threshold_expression I>2\s(I)
_cod_data_source_file b822054a.txt
_cod_data_source_block ki202_compound5
_cod_original_cell_volume 1799.9(3)
_cod_database_code 7001124

loop_
_symmetry_equiv_pos_as_xyz
'x, y, z'
'-x, -y, -z'

loop_
_atom_site_label
_atom_site_type_symbol
_atom_site_fract_x
_atom_site_fract_y
_atom_site_fract_z
_atom_site_U_iso_or_equiv
_atom_site_adp_type
_atom_site_occupancy
_atom_site_symmetry_multiplicity
_atom_site_calc_flag
_atom_site_refinement_flags
_atom_site_disorder_assembly
_atom_site_disorder_group
P P 0.86849(6) 0.06888(5) 0.31069(4) 0.0219(2) Uani 1 1 d . . .
Si Si 0.91045(7) -0.16412(5) 0.27422(5) 0.0267(2) Uani 1 1 d . . .
B B 0.8965(3) 0.2123(2) 0.4080(2) 0.0272(6) Uani 1 1 d . . .
H1A H 0.841(3) 0.203(2) 0.461(2) 0.052(9) Uiso 1 1 d . . .
H1B H 0.846(3) 0.259(2) 0.364(2) 0.036(7) Uiso 1 1 d . . .
H1C H 1.009(3) 0.249(2) 0.446(2) 0.034(7) Uiso 1 1 d . . .
Li Li 0.7056(5) 0.3004(4) 0.4188(3) 0.0352(10) Uani 1 1 d . A .
O1 O 0.5973(2) 0.33566(16) 0.30252(15) 0.0455(5) Uani 1 1 d U . .
O2 O 0.5492(2) 0.23459(18) 0.44843(16) 0.0475(5) Uani 1 1 d U . .
O3 O 0.8050(2) 0.43961(16) 0.52696(15) 0.0504(6) Uani 1 1 d U . .
C1 C 0.9425(2) -0.02268(19) 0.35410(16) 0.0244(5) Uani 1 1 d U . .
C2 C 1.0370(2) 0.01521(19) 0.46650(16) 0.0237(5) Uani 1 1 d U . .
H2A H 1.1179 -0.0168 0.4729 0.028 Uiso 1 1 calc R . .
H2B H 1.0766 0.0961 0.4924 0.028 Uiso 1 1 calc R . .
C3 C 1.0824(4) -0.1997(3) 0.2836(3) 0.0625(10) Uani 1 1 d . . .
H3A H 1.1348 -0.1552 0.2570 0.094 Uiso 1 1 calc R . .
H3B H 1.0616 -0.2778 0.2448 0.094 Uiso 1 1 calc R . .
H3C H 1.1400 -0.1845 0.3538 0.094 Uiso 1 1 calc R . .
C4 C 0.8095(4) -0.2743(2) 0.3043(2) 0.0540(9) Uani 1 1 d . . .
H4A H 0.8625 -0.2690 0.3727 0.081 Uiso 1 1 calc R . .
H4B H 0.7979 -0.3468 0.2573 0.081 Uiso 1 1 calc R . .
H4C H 0.7157 -0.2643 0.2985 0.081 Uiso 1 1 calc R . .
C5 C 0.8081(4) -0.1961(2) 0.1365(2) 0.0463(8) Uani 1 1 d . . .
H5A H 0.7094 -0.1960 0.1253 0.069 Uiso 1 1 calc R . .
H5B H 0.8099 -0.2687 0.0976 0.069 Uiso 1 1 calc R . .
H5C H 0.8519 -0.1404 0.1154 0.069 Uiso 1 1 calc R . .
C6 C 0.6732(2) 0.01309(19) 0.24243(18) 0.0257(5) Uani 1 1 d U . .
C7 C 0.5978(3) -0.0171(2) 0.13956(19) 0.0341(6) Uani 1 1 d U . .
H7 H 0.6479 -0.0087 0.0978 0.041 Uiso 1 1 calc R . .
C8 C 0.4505(3) -0.0590(2) 0.0977(2) 0.0418(7) Uani 1 1 d U . .
H8 H 0.4014 -0.0797 0.0276 0.050 Uiso 1 1 calc R . .
C9 C 0.3743(3) -0.0709(2) 0.1573(2) 0.0422(7) Uani 1 1 d U . .
H9 H 0.2736 -0.0982 0.1286 0.051 Uiso 1 1 calc R . .
C10 C 0.4472(3) -0.0424(2) 0.2592(2) 0.0425(7) Uani 1 1 d U . .
H10 H 0.3965 -0.0509 0.3006 0.051 Uiso 1 1 calc R . .
C11 C 0.5946(3) -0.0015(2) 0.30081(19) 0.0346(6) Uani 1 1 d U . .
H11 H 0.6432 0.0171 0.3707 0.042 Uiso 1 1 calc R . .
C12 C 0.9266(2) 0.10381(19) 0.21542(17) 0.0259(5) Uani 1 1 d U . .
C13 C 0.8695(3) 0.1715(2) 0.16725(18) 0.0331(6) Uani 1 1 d U . .
H13 H 0.7940 0.1969 0.1798 0.040 Uiso 1 1 calc R . .
C14 C 0.9218(3) 0.2026(2) 0.10063(19) 0.0408(7) Uani 1 1 d U . .
H14 H 0.8812 0.2481 0.0682 0.049 Uiso 1 1 calc R . .
C15 C 1.0318(3) 0.1674(2) 0.0823(2) 0.0452(7) Uani 1 1 d U . .
H15 H 1.0670 0.1884 0.0371 0.054 Uiso 1 1 calc R . .
C16 C 1.0918(3) 0.1008(2) 0.1300(2) 0.0412(7) Uani 1 1 d U . .
H16 H 1.1679 0.0766 0.1174 0.049 Uiso 1 1 calc R . .
C17 C 1.0399(3) 0.0697(2) 0.19619(18) 0.0319(6) Uani 1 1 d U . .
H17 H 1.0818 0.0248 0.2288 0.038 Uiso 1 1 calc R . .
C18 C 0.6296(4) 0.4380(3) 0.2870(3) 0.0619(10) Uani 0.74(2) 1 d PU A 1
H18A H 0.7261 0.4847 0.3341 0.074 Uiso 0.74(2) 1 calc PR A 1
H18B H 0.5600 0.4788 0.2964 0.074 Uiso 0.74(2) 1 calc PR A 1
C18A C 0.6296(4) 0.4380(3) 0.2870(3) 0.0619(10) Uani 0.26(2) 1 d PU A 2
H18C H 0.7324 0.4638 0.3016 0.074 Uiso 0.26(2) 1 calc PR A 2
H18D H 0.6041 0.4949 0.3316 0.074 Uiso 0.26(2) 1 calc PR A 2
C19 C 0.6202(13) 0.4054(7) 0.1796(6) 0.076(2) Uani 0.74(2) 1 d PU A 1
H19A H 0.5876 0.4583 0.1491 0.092 Uiso 0.74(2) 1 calc PR A 1
H19B H 0.7134 0.4014 0.1762 0.092 Uiso 0.74(2) 1 calc PR A 1
C19A C 0.545(5) 0.4178(19) 0.181(2) 0.093(7) Uani 0.26(2) 1 d PU A 2
H19C H 0.6005 0.4599 0.1535 0.112 Uiso 0.26(2) 1 calc PR A 2
H19D H 0.4562 0.4386 0.1741 0.112 Uiso 0.26(2) 1 calc PR A 2
C20 C 0.5147(6) 0.2958(4) 0.1289(3) 0.0953(15) Uani 0.74(2) 1 d PU A 1
H20A H 0.5490 0.2444 0.0861 0.114 Uiso 0.74(2) 1 calc PR A 1
H20B H 0.4231 0.3010 0.0863 0.114 Uiso 0.74(2) 1 calc PR A 1
C20A C 0.5147(6) 0.2958(4) 0.1289(3) 0.0953(15) Uani 0.26(2) 1 d PU A 2
H20C H 0.4271 0.2662 0.0675 0.114 Uiso 0.26(2) 1 calc PR A 2
H20D H 0.5952 0.2773 0.1122 0.114 Uiso 0.26(2) 1 calc PR A 2
C21 C 0.4964(4) 0.2560(3) 0.2089(3) 0.0650(10) Uani 1 1 d U A .
H21A H 0.3984 0.2492 0.2068 0.078 Uiso 1 1 calc R B 1
H21B H 0.5141 0.1832 0.1995 0.078 Uiso 1 1 calc R B 1
C22 C 0.4033(3) 0.2300(3) 0.4010(3) 0.0613(10) Uani 1 1 d U A .
H22A H 0.3486 0.1590 0.3456 0.074 Uiso 1 1 calc R C 1
H22B H 0.3936 0.2913 0.3763 0.074 Uiso 1 1 calc R C 1
C23 C 0.358(2) 0.2431(19) 0.497(2) 0.063(4) Uani 0.299(18) 1 d PU A 1
H23A H 0.3601 0.3204 0.5273 0.075 Uiso 0.299(18) 1 calc PR A 1
H23B H 0.2599 0.1964 0.4741 0.075 Uiso 0.299(18) 1 calc PR A 1
C23A C 0.3251(10) 0.1963(12) 0.4605(9) 0.077(3) Uani 0.701(18) 1 d PU A 2
H23C H 0.3065 0.2603 0.5022 0.093 Uiso 0.701(18) 1 calc PR A 2
H23D H 0.2333 0.1403 0.4160 0.093 Uiso 0.701(18) 1 calc PR A 2
C24 C 0.4317(18) 0.219(2) 0.5549(15) 0.068(4) Uani 0.299(18) 1 d PU A 1
H24A H 0.3786 0.1513 0.5583 0.082 Uiso 0.299(18) 1 calc PR A 1
H24B H 0.4640 0.2780 0.6212 0.082 Uiso 0.299(18) 1 calc PR A 1
C24A C 0.4191(7) 0.1503(10) 0.5238(7) 0.067(2) Uani 0.701(18) 1 d PU A 2
H24C H 0.3911 0.0692 0.4928 0.080 Uiso 0.701(18) 1 calc PR A 2
H24D H 0.4137 0.1703 0.5907 0.080 Uiso 0.701(18) 1 calc PR A 2
C25 C 0.5648(4) 0.1982(4) 0.5322(3) 0.0671(10) Uani 1 1 d U A .
H25A H 0.6545 0.2424 0.5899 0.081 Uiso 1 1 calc R D 1
H25B H 0.5614 0.1195 0.5135 0.081 Uiso 1 1 calc R D 1
C26 C 0.9458(3) 0.4689(3) 0.6023(2) 0.0591(9) Uani 1 1 d U A .
H26A H 1.0144 0.5200 0.5902 0.071 Uiso 1 1 calc R . .
H26B H 0.9782 0.4027 0.6026 0.071 Uiso 1 1 calc R . .
C27 C 0.9318(5) 0.5226(3) 0.6979(3) 0.0788(13) Uani 1 1 d U . .
H27A H 1.0218 0.5782 0.7468 0.095 Uiso 1 1 calc R A .
H27B H 0.9057 0.4678 0.7271 0.095 Uiso 1 1 calc R . .
C28 C 0.8141(4) 0.5763(3) 0.6697(3) 0.0703(11) Uani 1 1 d U A .
H28A H 0.7511 0.5681 0.7065 0.084 Uiso 1 1 calc R . .
H28B H 0.8541 0.6555 0.6847 0.084 Uiso 1 1 calc R . .
C29 C 0.7360(5) 0.5178(3) 0.5618(3) 0.0859(15) Uani 1 1 d U A .
H29A H 0.6367 0.4799 0.5482 0.103 Uiso 1 1 calc R . .
H29B H 0.7342 0.5706 0.5265 0.103 Uiso 1 1 calc R . .

loop_
_atom_site_aniso_label
_atom_site_aniso_U_11
_atom_site_aniso_U_22
_atom_site_aniso_U_33
_atom_site_aniso_U_23
_atom_site_aniso_U_13
_atom_site_aniso_U_12
P 0.0228(3) 0.0248(3) 0.0179(3) 0.0087(2) 0.0064(2) 0.0066(2)
Si 0.0303(4) 0.0252(4) 0.0227(4) 0.0078(3) 0.0076(3) 0.0087(3)
B 0.0286(15) 0.0255(14) 0.0274(14) 0.0086(12) 0.0109(12) 0.0080(12)
Li 0.031(2) 0.036(2) 0.035(2) 0.0113(19) 0.0086(19) 0.0113(19)
O1 0.0429(11) 0.0419(11) 0.0420(11) 0.0194(9) 0.0031(9) 0.0063(9)
O2 0.0317(10) 0.0679(14) 0.0558(13) 0.0349(11) 0.0193(9) 0.0194(10)
O3 0.0439(12) 0.0427(11) 0.0451(12) -0.0020(9) 0.0052(10) 0.0170(9)
C1 0.0277(12) 0.0264(12) 0.0176(11) 0.0094(9) 0.0050(10) 0.0084(10)
C2 0.0214(11) 0.0277(12) 0.0191(11) 0.0091(10) 0.0043(10) 0.0049(9)
C3 0.0463(19) 0.053(2) 0.077(2) 0.0074(18) 0.0178(18) 0.0257(16)
C4 0.077(2) 0.0368(16) 0.0419(17) 0.0110(14) 0.0256(16) 0.0003(15)
C5 0.069(2) 0.0338(15) 0.0255(14) 0.0051(12) 0.0092(14) 0.0140(14)
C6 0.0274(12) 0.0243(12) 0.0251(12) 0.0117(10) 0.0063(10) 0.0091(10)
C7 0.0334(14) 0.0369(14) 0.0264(13) 0.0127(11) 0.0052(11) 0.0056(11)
C8 0.0376(15) 0.0414(16) 0.0315(14) 0.0140(12) -0.0032(12) 0.0045(12)
C9 0.0246(13) 0.0418(16) 0.0479(17) 0.0130(13) 0.0033(12) 0.0043(12)
C10 0.0336(15) 0.0478(17) 0.0454(16) 0.0168(14) 0.0166(13) 0.0065(13)
C11 0.0317(14) 0.0396(15) 0.0286(13) 0.0124(11) 0.0088(11) 0.0053(11)
C12 0.0272(12) 0.0257(12) 0.0199(11) 0.0075(10) 0.0063(10) 0.0021(10)
C13 0.0333(14) 0.0347(14) 0.0280(13) 0.0140(11) 0.0068(11) 0.0067(11)
C14 0.0545(18) 0.0358(15) 0.0268(14) 0.0177(12) 0.0088(13) 0.0014(13)
C15 0.0594(19) 0.0413(16) 0.0280(14) 0.0110(12) 0.0199(14) -0.0066(14)
C16 0.0410(16) 0.0440(16) 0.0370(15) 0.0090(13) 0.0221(13) 0.0037(13)
C17 0.0319(13) 0.0327(13) 0.0278(13) 0.0096(11) 0.0101(11) 0.0056(11)
C18 0.072(2) 0.0460(18) 0.0539(19) 0.0226(15) 0.0105(17) 0.0019(16)
C18A 0.072(2) 0.0460(18) 0.0539(19) 0.0226(15) 0.0105(17) 0.0019(16)
C19 0.091(6) 0.081(4) 0.059(3) 0.036(3) 0.027(4) 0.013(4)
C19A 0.110(14) 0.078(7) 0.075(9) 0.046(6) 0.001(11) 0.017(11)
C20 0.129(4) 0.084(3) 0.047(2) 0.021(2) 0.004(2) 0.027(3)
C20A 0.129(4) 0.084(3) 0.047(2) 0.021(2) 0.004(2) 0.027(3)
C21 0.064(2) 0.0500(19) 0.051(2) 0.0093(16) -0.0007(17) 0.0001(16)
C22 0.0336(16) 0.087(3) 0.083(2) 0.055(2) 0.0232(17) 0.0220(17)
C23 0.046(9) 0.078(10) 0.118(11) 0.072(9) 0.058(8) 0.036(8)
C23A 0.042(4) 0.124(9) 0.093(6) 0.073(6) 0.030(4) 0.022(5)
C24 0.071(8) 0.086(12) 0.086(8) 0.052(8) 0.054(7) 0.033(8)
C24A 0.065(3) 0.082(5) 0.097(5) 0.064(5) 0.051(3) 0.033(4)
C25 0.0489(19) 0.114(3) 0.060(2) 0.052(2) 0.0241(17) 0.032(2)
C26 0.0406(17) 0.057(2) 0.053(2) -0.0017(16) 0.0040(15) 0.0124(15)
C27 0.099(3) 0.076(3) 0.045(2) 0.0062(18) 0.007(2) 0.048(2)
C28 0.077(3) 0.067(2) 0.053(2) 0.0010(18) 0.0187(19) 0.035(2)
C29 0.074(3) 0.071(3) 0.074(3) -0.014(2) 0.000(2) 0.047(2)

loop_
_atom_type_symbol
_atom_type_description
_atom_type_scat_dispersion_real
_atom_type_scat_dispersion_imag
_atom_type_scat_source
C C 0.0033 0.0016 'International Tables Vol C Tables 4.2.6.8 and 6.1.1.4'
H H 0.0000 0.0000 'International Tables Vol C Tables 4.2.6.8 and 6.1.1.4'
Li Li -0.0003 0.0001 'International Tables Vol C Tables 4.2.6.8 and 6.1.1.4'
B B 0.0013 0.0007 'International Tables Vol C Tables 4.2.6.8 and 6.1.1.4'
Si Si 0.0817 0.0704 'International Tables Vol C Tables 4.2.6.8 and 6.1.1.4'
P P 0.1023 0.0942 'International Tables Vol C Tables 4.2.6.8 and 6.1.1.4'
O O 0.0106 0.0060 'International Tables Vol C Tables 4.2.6.8 and 6.1.1.4'

loop_
_geom_angle_atom_site_label_1
_geom_angle_atom_site_label_2
_geom_angle_atom_site_label_3
_geom_angle
_geom_angle_site_symmetry_1
_geom_angle_site_symmetry_3
_geom_angle_publ_flag
B P C1 117.88(12) . . ?
B P C6 104.89(12) . . ?
B P C12 103.40(11) . . ?
C1 P C6 112.15(11) . . ?
C1 P C12 114.77(11) . . ?
C6 P C12 102.04(10) . . ?
C1 Si C3 111.49(13) . . ?
C1 Si C4 115.96(13) . . ?
C1 Si C5 114.43(12) . . ?
C3 Si C4 103.50(18) . . ?
C3 Si C5 106.02(16) . . ?
C4 Si C5 104.36(15) . . ?
P B H1A 110.7(15) . . ?
P B H1B 105.6(14) . . ?
P B H1C 106.8(14) . . ?
P B Li 125.05(17) . . ?
H1A B H1B 109(2) . . ?
H1A B H1C 113(2) . . ?
H1A B Li 58.8(15) . . ?
H1B B H1C 111.3(19) . . ?
H1B B Li 50.4(14) . . ?
H1C B Li 127.4(14) . . ?
B Li H1A 27.1(8) . . ?
B Li H1B 25.6(8) . . ?
B Li O1 118.7(2) . . ?
B Li O2 121.7(2) . . ?
B Li O3 103.7(2) . . ?
H1A Li H1B 52.7(11) . . ?
H1A Li O1 142.5(9) . . ?
H1A Li O2 97.9(9) . . ?
H1A Li O3 100.7(8) . . ?
H1B Li O1 94.3(8) . . ?
H1B Li O2 140.3(8) . . ?
H1B Li O3 105.7(8) . . ?
O1 Li O2 99.6(2) . . ?
O1 Li O3 105.9(2) . . ?
O2 Li O3 105.9(2) . . ?
Li O1 C18 126.5(2) . . ?
Li O1 C21 124.9(2) . . ?
C18 O1 C21 107.0(2) . . ?
Li O2 C22 125.3(2) . . ?
Li O2 C25 124.8(2) . . ?
C22 O2 C25 109.2(2) . . ?
Li O3 C26 126.6(2) . . ?
Li O3 C29 123.5(2) . . ?
C26 O3 C29 107.7(2) . . ?
P C1 Si 122.77(13) . . ?
P C1 C2 118.55(16) . . ?
Si C1 C2 118.66(16) . . ?
C1 C2 C2 115.9(2) . 2_756 ?
C1 C2 H2A 108.3 . . ?
C1 C2 H2B 108.3 . . ?
C2 C2 H2A 108.3 2_756 . ?
C2 C2 H2B 108.3 2_756 . ?
H2A C2 H2B 107.4 . . ?
Si C3 H3A 109.5 . . ?
Si C3 H3B 109.5 . . ?
Si C3 H3C 109.5 . . ?
H3A C3 H3B 109.5 . . ?
H3A C3 H3C 109.5 . . ?
H3B C3 H3C 109.5 . . ?
Si C4 H4A 109.5 . . ?
Si C4 H4B 109.5 . . ?
Si C4 H4C 109.5 . . ?
H4A C4 H4B 109.5 . . ?
H4A C4 H4C 109.5 . . ?
H4B C4 H4C 109.5 . . ?
Si C5 H5A 109.5 . . ?
Si C5 H5B 109.5 . . ?
Si C5 H5C 109.5 . . ?
H5A C5 H5B 109.5 . . ?
H5A C5 H5C 109.5 . . ?
H5B C5 H5C 109.5 . . ?
P C6 C7 126.88(19) . . ?
P C6 C11 115.76(18) . . ?
C7 C6 C11 117.4(2) . . ?
C6 C7 H7 119.5 . . ?
C6 C7 C8 121.0(3) . . ?
H7 C7 C8 119.5 . . ?
C7 C8 H8 119.7 . . ?
C7 C8 C9 120.7(3) . . ?
H8 C8 C9 119.7 . . ?
C8 C9 H9 120.4 . . ?
C8 C9 C10 119.2(2) . . ?
H9 C9 C10 120.4 . . ?
C9 C10 H10 120.0 . . ?
C9 C10 C11 120.1(3) . . ?
H10 C10 C11 120.0 . . ?
C6 C11 C10 121.7(2) . . ?
C6 C11 H11 119.1 . . ?
C10 C11 H11 119.1 . . ?
P C12 C13 122.22(19) . . ?
P C12 C17 119.86(18) . . ?
C13 C12 C17 117.7(2) . . ?
C12 C13 H13 119.5 . . ?
C12 C13 C14 121.1(3) . . ?
H13 C13 C14 119.5 . . ?
C13 C14 H14 119.9 . . ?
C13 C14 C15 120.1(3) . . ?
H14 C14 C15 119.9 . . ?
C14 C15 H15 120.0 . . ?
C14 C15 C16 120.0(2) . . ?
H15 C15 C16 120.0 . . ?
C15 C16 H16 120.0 . . ?
C15 C16 C17 120.0(3) . . ?
H16 C16 C17 120.0 . . ?
C12 C17 C16 121.1(2) . . ?
C12 C17 H17 119.5 . . ?
C16 C17 H17 119.5 . . ?
O1 C18 H18A 110.8 . . ?
O1 C18 H18B 110.8 . . ?
O1 C18 C19 104.9(4) . . ?
H18A C18 H18B 108.8 . . ?
H18A C18 C19 110.8 . . ?
H18B C18 C19 110.8 . . ?
C18 C19 H19A 111.0 . . ?
C18 C19 H19B 111.0 . . ?
C18 C19 C20 103.7(5) . . ?
H19A C19 H19B 109.0 . . ?
H19A C19 C20 111.0 . . ?
H19B C19 C20 111.0 . . ?
H19C C19A H19D 108.9 . . ?
C19 C20 H20A 110.3 . . ?
C19 C20 H20B 110.3 . . ?
C19 C20 C21 107.1(4) . . ?
H20A C20 H20B 108.6 . . ?
H20A C20 C21 110.3 . . ?
H20B C20 C21 110.3 . . ?
O1 C21 C20 106.8(3) . . ?
O1 C21 H21A 110.4 . . ?
O1 C21 H21B 110.4 . . ?
C20 C21 H21A 110.4 . . ?
C20 C21 H21B 110.4 . . ?
H21A C21 H21B 108.6 . . ?
O2 C22 H22A 112.1 . . ?
O2 C22 H22B 112.1 . . ?
O2 C22 C23 98.2(9) . . ?
O2 C22 C23A 107.7(4) . . ?
H22A C22 H22B 109.8 . . ?
H22A C22 C23 112.1 . . ?
H22A C22 C23A 88.6 . . ?
H22B C22 C23 112.1 . . ?
H22B C22 C23A 124.3 . . ?
C22 C23 H23A 109.2 . . ?
C22 C23 H23B 109.2 . . ?
C22 C23 C24 111.9(17) . . ?
H23A C23 H23B 107.9 . . ?
H23A C23 C24 109.2 . . ?
H23B C23 C24 109.2 . . ?
C22 C23A H23C 110.7 . . ?
C22 C23A H23D 110.7 . . ?
C22 C23A C24A 105.3(7) . . ?
H23C C23A H23D 108.8 . . ?
H23C C23A C24A 110.7 . . ?
H23D C23A C24A 110.7 . . ?
C23 C24 H24A 109.1 . . ?
C23 C24 H24B 109.1 . . ?
C23 C24 C25 112.7(15) . . ?
H24A C24 H24B 107.8 . . ?
H24A C24 C25 109.1 . . ?
H24B C24 C25 109.1 . . ?
C23A C24A H24C 110.5 . . ?
C23A C24A H24D 110.5 . . ?
C23A C24A C25 106.2(5) . . ?
H24C C24A H24D 108.7 . . ?
H24C C24A C25 110.5 . . ?
H24D C24A C25 110.5 . . ?
O2 C25 C24 101.0(7) . . ?
O2 C25 C24A 106.5(3) . . ?
O2 C25 H25A 111.6 . . ?
O2 C25 H25B 111.6 . . ?
C24 C25 H25A 111.6 . . ?
C24 C25 H25B 111.6 . . ?
C24A C25 H25A 133.1 . . ?
C24A C25 H25B 79.9 . . ?
H25A C25 H25B 109.4 . . ?
O3 C26 H26A 110.8 . . ?
O3 C26 H26B 110.8 . . ?
O3 C26 C27 104.8(3) . . ?
H26A C26 H26B 108.9 . . ?
H26A C26 C27 110.8 . . ?
H26B C26 C27 110.8 . . ?
C26 C27 H27A 110.9 . . ?
C26 C27 H27B 110.9 . . ?
C26 C27 C28 104.4(3) . . ?
H27A C27 H27B 108.9 . . ?
H27A C27 C28 110.9 . . ?
H27B C27 C28 110.9 . . ?
C27 C28 H28A 110.8 . . ?
C27 C28 H28B 110.8 . . ?
C27 C28 C29 104.7(3) . . ?
H28A C28 H28B 108.9 . . ?
H28A C28 C29 110.8 . . ?
H28B C28 C29 110.8 . . ?
O3 C29 C28 108.8(3) . . ?
O3 C29 H29A 109.9 . . ?
O3 C29 H29B 109.9 . . ?
C28 C29 H29A 109.9 . . ?
C28 C29 H29B 109.9 . . ?
H29A C29 H29B 108.3 . . ?

loop_
_geom_bond_atom_site_label_1
_geom_bond_atom_site_label_2
_geom_bond_distance
_geom_bond_site_symmetry_2
_geom_bond_publ_flag
P B 1.952(3) . ?
P C1 1.711(2) . ?
P C6 1.854(2) . ?
P C12 1.860(2) . ?
Si C1 1.824(2) . ?
Si C3 1.887(3) . ?
Si C4 1.890(3) . ?
Si C5 1.893(3) . ?
B H1A 1.13(3) . ?
B H1B 1.10(3) . ?
B H1C 1.08(3) . ?
B Li 2.480(5) . ?
Li H1A 2.13(3) . ?
Li H1B 1.97(3) . ?
Li O1 1.989(5) . ?
Li O2 1.940(5) . ?
Li O3 1.927(5) . ?
O1 C18 1.440(4) . ?
O1 C21 1.433(4) . ?
O2 C22 1.433(4) . ?
O2 C25 1.447(4) . ?
O3 C26 1.442(4) . ?
O3 C29 1.426(4) . ?
C1 C2 1.547(3) . ?
C2 C2 1.541(4) 2_756 ?
C2 H2A 0.990 . ?
C2 H2B 0.990 . ?
C3 H3A 0.980 . ?
C3 H3B 0.980 . ?
C3 H3C 0.980 . ?
C4 H4A 0.980 . ?
C4 H4B 0.980 . ?
C4 H4C 0.980 . ?
C5 H5A 0.980 . ?
C5 H5B 0.980 . ?
C5 H5C 0.980 . ?
C6 C7 1.400(3) . ?
C6 C11 1.401(4) . ?
C7 H7 0.950 . ?
C7 C8 1.391(4) . ?
C8 H8 0.950 . ?
C8 C9 1.391(4) . ?
C9 H9 0.950 . ?
C9 C10 1.386(4) . ?
C10 H10 0.950 . ?
C10 C11 1.390(4) . ?
C11 H11 0.950 . ?
C12 C13 1.399(3) . ?
C12 C17 1.405(4) . ?
C13 H13 0.950 . ?
C13 C14 1.403(4) . ?
C14 H14 0.950 . ?
C14 C15 1.375(4) . ?
C15 H15 0.950 . ?
C15 C16 1.393(4) . ?
C16 H16 0.950 . ?
C16 C17 1.395(4) . ?
C17 H17 0.950 . ?
C18 H18A 0.990 . ?
C18 H18B 0.990 . ?
C18 C19 1.520(8) . ?
C19 H19A 0.990 . ?
C19 H19B 0.990 . ?
C19 C20 1.479(9) . ?
C19A H19C 0.990 . ?
C19A H19D 0.990 . ?
C20 H20A 0.990 . ?
C20 H20B 0.990 . ?
C20 C21 1.495(6) . ?
C21 H21A 0.990 . ?
C21 H21B 0.990 . ?
C22 H22A 0.990 . ?
C22 H22B 0.990 . ?
C22 C23 1.63(3) . ?
C22 C23A 1.489(11) . ?
C23 H23A 0.990 . ?
C23 H23B 0.990 . ?
C23 C24 1.13(3) . ?
C23A H23C 0.990 . ?
C23A H23D 0.990 . ?
C23A C24A 1.473(12) . ?
C24 H24A 0.990 . ?
C24 H24B 0.990 . ?
C24 C25 1.567(16) . ?
C24A H24C 0.990 . ?
C24A H24D 0.990 . ?
C24A C25 1.482(7) . ?
C25 H25A 0.990 . ?
C25 H25B 0.990 . ?
C26 H26A 0.990 . ?
C26 H26B 0.990 . ?
C26 C27 1.481(5) . ?
C27 H27A 0.990 . ?
C27 H27B 0.990 . ?
C27 C28 1.518(5) . ?
C28 H28A 0.990 . ?
C28 H28B 0.990 . ?
C28 C29 1.467(5) . ?
C29 H29A 0.990 . ?
C29 H29B 0.990 . ?
